data_1503066
loop_
_publ_author_name
'D'Souza, Daniel M'
'Muschelknautz, Christian'
'Rominger, Frank'
'M\"uller, Thomas J J'

_publ_section_title
;
 Unusual solid-state luminescent push-pull indolones: a general one-pot
 three-component approach.
;
_journal_issue 15
_journal_name_full 'Organic letters'
_journal_page_first 3364
_journal_page_last 3367
_journal_paper_doi 10.1021/ol101165m
_journal_volume 12
_journal_year 2010
_chemical_formula_sum 'C30 H29 Cl3 N2 O5 S'
_chemical_formula_weight 635.96
_chemical_name_common 'in manuscript 8n'
_chemical_name_systematic
; 
 3-[(E)-1-(4-Chlorophenyl)-3-(4-methoxyphenyl)-3-morpholin-4-yl-prop-2-en-(E)-yliden]-1-methansulfonyl-1,3-dihydroindol-2-one
;
_space_group_IT_number 2
_symmetry_cell_setting triclinic
_symmetry_space_group_name_Hall '-P 1'
_symmetry_space_group_name_H-M 'P -1'
_atom_sites_solution_hydrogens geom
_atom_sites_solution_primary direct
_atom_sites_solution_secondary difmap
_audit_creation_method SHELXL-97
_cell_angle_alpha 71.504(1)
_cell_angle_beta 77.486(1)
_cell_angle_gamma 75.275(1)
_cell_formula_units_Z 2
_cell_length_a 9.8525(6)
_cell_length_b 12.4298(8)
_cell_length_c 13.0648(9)
_cell_measurement_reflns_used 7643
_cell_measurement_temperature 100(2)
_cell_measurement_theta_max 28.26
_cell_measurement_theta_min 2.50
_cell_volume 1451.26(16)
_computing_cell_refinement 'Bruker SMART'
_computing_data_collection 'Bruker SMART'
_computing_data_reduction 'Bruker SAINT'
_computing_molecular_graphics 'Bruker SHELXTL'
_computing_publication_material 'Bruker SHELXTL'
_computing_structure_refinement 'SHELXL-97 (Sheldrick, 1997)'
_computing_structure_solution 'SHELXS-97 (Sheldrick, 1990)'
_diffrn_ambient_temperature 100(2)
_diffrn_measured_fraction_theta_full 0.988
_diffrn_measured_fraction_theta_max 0.988
_diffrn_measurement_device_type 'CCD area detector'
_diffrn_measurement_method 'omega scans'
_diffrn_radiation_monochromator graphite
_diffrn_radiation_source 'fine-focus sealed tube'
_diffrn_radiation_type MoK\a
_diffrn_radiation_wavelength 0.71073
_diffrn_reflns_av_R_equivalents 0.015
_diffrn_reflns_av_sigmaI/netI 0.023
_diffrn_reflns_limit_h_max 13
_diffrn_reflns_limit_h_min -13
_diffrn_reflns_limit_k_max 16
_diffrn_reflns_limit_k_min -16
_diffrn_reflns_limit_l_max 17
_diffrn_reflns_limit_l_min -17
_diffrn_reflns_number 15416
_diffrn_reflns_theta_full 28.30
_diffrn_reflns_theta_max 28.30
_diffrn_reflns_theta_min 1.66
_exptl_absorpt_coefficient_mu 0.431
_exptl_absorpt_correction_T_max 0.9460
_exptl_absorpt_correction_T_min 0.9035
_exptl_absorpt_correction_type multi-scan
_exptl_absorpt_process_details
;
Sheldrick, G. M. (2008). <i>SADABS</i>. University of G\"ottingen, Germany.
;
_exptl_crystal_colour red-orange
_exptl_crystal_density_diffrn 1.455
_exptl_crystal_density_method 'not measured'
_exptl_crystal_description prism
_exptl_crystal_F_000 660
_exptl_crystal_size_max 0.24
_exptl_crystal_size_mid 0.22
_exptl_crystal_size_min 0.13
_refine_diff_density_max 0.385
_refine_diff_density_min -0.323
_refine_diff_density_rms 0.054
_refine_ls_extinction_method none
_refine_ls_goodness_of_fit_ref 1.008
_refine_ls_hydrogen_treatment refall
_refine_ls_matrix_type full
_refine_ls_number_parameters 495
_refine_ls_number_reflns 7155
_refine_ls_number_restraints 0
_refine_ls_restrained_S_all 1.008
_refine_ls_R_factor_all 0.0395
_refine_ls_R_factor_gt 0.0334
_refine_ls_shift/su_max 0.001
_refine_ls_shift/su_mean 0.000
_refine_ls_structure_factor_coef Fsqd
_refine_ls_weighting_details 'calc w=1/[\s^2^(Fo^2^)+(0.0552P)^2^+0.4909P] where P=(Fo^2^+2Fc^2^)/3'
_refine_ls_weighting_scheme calc
_refine_ls_wR_factor_gt 0.0883
_refine_ls_wR_factor_ref 0.0927
_reflns_number_gt 6233
_reflns_number_total 7155
_reflns_threshold_expression >2sigma(I)
_cod_data_source_file ol101165m_si_002.cif
_cod_data_source_block dds37
_cod_original_cell_volume 1451.3(2)
_cod_original_sg_symbol_H-M P-1
_cod_database_code 1503066

loop_
_symmetry_equiv_pos_as_xyz
'x, y, z'
'-x, -y, -z'

loop_
_atom_site_label
_atom_site_type_symbol
_atom_site_fract_x
_atom_site_fract_y
_atom_site_fract_z
_atom_site_U_iso_or_equiv
_atom_site_adp_type
_atom_site_occupancy
_atom_site_symmetry_multiplicity
_atom_site_calc_flag
_atom_site_refinement_flags
Cl34 Cl 0.43013(3) -0.38627(3) 0.89313(3) 0.02368(8) Uani 1 1 d .
S6 S 0.09806(3) 0.35599(3) 1.17695(3) 0.01850(8) Uani 1 1 d .
O5 O 0.08546(10) 0.33710(8) 0.96008(7) 0.01952(19) Uani 1 1 d .
O6 O -0.05211(10) 0.38771(9) 1.17804(9) 0.0270(2) Uani 1 1 d .
O7 O 0.15191(12) 0.32604(9) 1.27794(8) 0.0284(2) Uani 1 1 d .
O14 O -0.16813(12) 0.44985(9) 0.53648(9) 0.0318(2) Uani 1 1 d .
O24 O 0.35181(13) -0.22470(9) 0.58945(9) 0.0335(3) Uani 1 1 d .
N6 N 0.16040(11) 0.24092(9) 1.12728(9) 0.0167(2) Uani 1 1 d .
N11 N 0.01538(13) 0.26476(10) 0.66484(9) 0.0231(2) Uani 1 1 d .
C1 C 0.10481(14) 0.17774(11) 0.72624(10) 0.0185(2) Uani 1 1 d .
C2 C 0.12376(14) 0.18517(11) 0.82606(11) 0.0196(3) Uani 1 1 d .
C3 C 0.18657(13) 0.10136(10) 0.91359(10) 0.0158(2) Uani 1 1 d .
C4 C 0.19040(13) 0.12946(10) 1.00851(10) 0.0155(2) Uani 1 1 d .
C5 C 0.13864(13) 0.24627(11) 1.02133(10) 0.0159(2) Uani 1 1 d .
C7 C 0.18056(15) 0.46360(11) 1.08055(12) 0.0207(3) Uani 1 1 d .
C12 C -0.06625(18) 0.36334(13) 0.70528(14) 0.0298(3) Uani 1 1 d .
C13 C -0.19802(17) 0.41974(13) 0.65151(13) 0.0296(3) Uani 1 1 d .
C15 C -0.10335(17) 0.34803(14) 0.50244(13) 0.0297(3) Uani 1 1 d .
C16 C 0.03663(16) 0.29276(13) 0.54475(11) 0.0250(3) Uani 1 1 d .
C21 C 0.17373(14) 0.07816(11) 0.68115(10) 0.0178(2) Uani 1 1 d .
C22 C 0.09044(14) 0.01387(12) 0.65951(11) 0.0204(3) Uani 1 1 d .
C23 C 0.15295(16) -0.08598(12) 0.62837(11) 0.0242(3) Uani 1 1 d .
C24 C 0.30033(16) -0.12268(12) 0.61668(11) 0.0241(3) Uani 1 1 d .
C25 C 0.38424(15) -0.05672(13) 0.63242(11) 0.0237(3) Uani 1 1 d .
C26 C 0.32017(14) 0.04291(12) 0.66521(10) 0.0206(3) Uani 1 1 d .
C27 C 0.5013(2) -0.26920(16) 0.58409(15) 0.0400(4) Uani 1 1 d .
C31 C 0.24723(13) -0.02078(10) 0.91085(9) 0.0153(2) Uani 1 1 d .
C32 C 0.15857(13) -0.09278(11) 0.91290(10) 0.0180(2) Uani 1 1 d .
C33 C 0.21390(14) -0.20614(11) 0.90899(11) 0.0190(2) Uani 1 1 d .
C34 C 0.35904(13) -0.24590(10) 0.90287(10) 0.0173(2) Uani 1 1 d .
C35 C 0.44961(13) -0.17670(11) 0.90232(10) 0.0176(2) Uani 1 1 d .
C36 C 0.39289(13) -0.06357(11) 0.90658(10) 0.0173(2) Uani 1 1 d .
C41 C 0.23321(12) 0.05506(10) 1.11319(10) 0.0154(2) Uani 1 1 d .
C42 C 0.28255(14) -0.06407(11) 1.15364(10) 0.0183(2) Uani 1 1 d .
C43 C 0.31669(14) -0.10897(11) 1.25912(11) 0.0200(2) Uani 1 1 d .
C44 C 0.29950(14) -0.03784(12) 1.32605(11) 0.0205(3) Uani 1 1 d .
C45 C 0.24592(14) 0.08088(11) 1.28979(11) 0.0189(2) Uani 1 1 d .
C46 C 0.21419(12) 0.12453(10) 1.18450(10) 0.0157(2) Uani 1 1 d .
H2 H 0.0858(17) 0.2569(15) 0.8396(14) 0.022(4) Uiso 1 1 d .
H7A H 0.158(2) 0.4770(16) 1.0111(16) 0.032(5) Uiso 1 1 d .
H7B H 0.282(2) 0.4382(17) 1.0772(16) 0.036(5) Uiso 1 1 d .
H7C H 0.149(2) 0.5314(17) 1.1087(16) 0.035(5) Uiso 1 1 d .
H12A H -0.009(2) 0.4176(17) 0.6921(16) 0.035(5) Uiso 1 1 d .
H12B H -0.095(2) 0.3383(17) 0.7819(17) 0.035(5) Uiso 1 1 d .
H13A H -0.267(2) 0.3650(17) 0.6782(16) 0.038(5) Uiso 1 1 d .
H13B H -0.243(2) 0.4911(16) 0.6736(15) 0.033(5) Uiso 1 1 d .
H15A H -0.170(2) 0.2931(17) 0.5311(16) 0.038(5) Uiso 1 1 d .
H15B H -0.088(2) 0.3732(17) 0.4252(17) 0.036(5) Uiso 1 1 d .
H16A H 0.0805(18) 0.2215(15) 0.5217(14) 0.024(4) Uiso 1 1 d .
H16B H 0.0989(19) 0.3494(16) 0.5156(15) 0.029(4) Uiso 1 1 d .
H22 H -0.0092(19) 0.0362(15) 0.6692(14) 0.026(4) Uiso 1 1 d .
H23 H 0.097(2) -0.1336(16) 0.6178(15) 0.032(5) Uiso 1 1 d .
H25 H 0.4808(19) -0.0761(15) 0.6212(14) 0.026(4) Uiso 1 1 d .
H26 H 0.3794(18) 0.0856(14) 0.6777(14) 0.023(4) Uiso 1 1 d .
H27A H 0.511(2) -0.342(2) 0.5726(18) 0.048(6) Uiso 1 1 d .
H27B H 0.537(2) -0.2840(18) 0.6538(18) 0.045(6) Uiso 1 1 d .
H27C H 0.554(2) -0.2193(19) 0.5268(19) 0.048(6) Uiso 1 1 d .
H32 H 0.0612(19) -0.0624(15) 0.9143(14) 0.025(4) Uiso 1 1 d .
H33 H 0.1565(18) -0.2566(15) 0.9086(14) 0.023(4) Uiso 1 1 d .
H35 H 0.5502(18) -0.2070(14) 0.8987(13) 0.022(4) Uiso 1 1 d .
H36 H 0.4542(18) -0.0153(15) 0.9069(14) 0.025(4) Uiso 1 1 d .
H42 H 0.2950(17) -0.1154(14) 1.1079(14) 0.022(4) Uiso 1 1 d .
H43 H 0.3505(17) -0.1918(15) 1.2859(13) 0.021(4) Uiso 1 1 d .
H44 H 0.3217(18) -0.0705(15) 1.3976(15) 0.025(4) Uiso 1 1 d .
H45 H 0.2296(18) 0.1297(15) 1.3372(14) 0.027(4) Uiso 1 1 d .
C60 C 0.66307(17) 0.56896(15) 0.23441(13) 0.0313(3) Uani 1 1 d .
Cl61 Cl 0.54807(4) 0.65453(3) 0.13955(3) 0.03058(9) Uani 1 1 d .
Cl63 Cl 0.5816(2) 0.5798(2) 0.36834(16) 0.0727(6) Uani 0.50 1 d P
Cl62 Cl 0.6289(2) 0.6082(2) 0.35292(15) 0.0490(4) Uani 0.50 1 d P
H60A H 0.751(3) 0.586(2) 0.206(2) 0.066(7) Uiso 1 1 d .
H60B H 0.661(2) 0.491(2) 0.2442(18) 0.050(6) Uiso 1 1 d .

loop_
_atom_site_aniso_label
_atom_site_aniso_U_11
_atom_site_aniso_U_22
_atom_site_aniso_U_33
_atom_site_aniso_U_23
_atom_site_aniso_U_13
_atom_site_aniso_U_12
Cl34 0.02428(16) 0.01425(14) 0.03082(18) -0.00632(12) -0.00467(13) -0.00030(11)
S6 0.02031(16) 0.01662(15) 0.01832(15) -0.00800(11) -0.00101(11) -0.00080(11)
O5 0.0222(5) 0.0150(4) 0.0201(4) -0.0044(3) -0.0066(4) 0.0009(3)
O6 0.0195(5) 0.0247(5) 0.0333(6) -0.0113(4) 0.0031(4) -0.0005(4)
O7 0.0425(6) 0.0233(5) 0.0206(5) -0.0099(4) -0.0082(4) -0.0006(4)
O14 0.0354(6) 0.0253(5) 0.0315(6) 0.0003(4) -0.0161(5) -0.0015(4)
O24 0.0434(6) 0.0259(5) 0.0288(5) -0.0144(4) -0.0066(5) 0.0070(5)
N6 0.0195(5) 0.0143(5) 0.0161(5) -0.0057(4) -0.0039(4) 0.0001(4)
N11 0.0316(6) 0.0183(5) 0.0190(5) -0.0053(4) -0.0096(5) 0.0008(5)
C1 0.0207(6) 0.0162(6) 0.0180(6) -0.0032(5) -0.0036(5) -0.0041(5)
C2 0.0249(6) 0.0152(6) 0.0193(6) -0.0056(5) -0.0059(5) -0.0015(5)
C3 0.0144(5) 0.0152(5) 0.0176(6) -0.0046(4) -0.0015(4) -0.0034(4)
C4 0.0151(5) 0.0145(5) 0.0167(6) -0.0040(4) -0.0028(4) -0.0024(4)
C5 0.0145(5) 0.0177(6) 0.0161(5) -0.0059(4) -0.0019(4) -0.0031(4)
C7 0.0214(6) 0.0163(6) 0.0247(7) -0.0072(5) -0.0029(5) -0.0032(5)
C12 0.0389(8) 0.0203(7) 0.0319(8) -0.0109(6) -0.0177(7) 0.0064(6)
C13 0.0333(8) 0.0225(7) 0.0332(8) -0.0076(6) -0.0135(6) 0.0008(6)
C15 0.0347(8) 0.0330(8) 0.0214(7) -0.0031(6) -0.0110(6) -0.0066(6)
C16 0.0309(7) 0.0248(7) 0.0176(6) -0.0009(5) -0.0072(5) -0.0058(6)
C21 0.0210(6) 0.0179(6) 0.0131(5) -0.0034(4) -0.0023(4) -0.0029(5)
C22 0.0199(6) 0.0222(6) 0.0198(6) -0.0075(5) -0.0042(5) -0.0023(5)
C23 0.0290(7) 0.0242(7) 0.0225(6) -0.0093(5) -0.0067(5) -0.0050(6)
C24 0.0318(7) 0.0222(6) 0.0148(6) -0.0067(5) -0.0034(5) 0.0029(5)
C25 0.0194(6) 0.0298(7) 0.0171(6) -0.0056(5) -0.0014(5) 0.0011(5)
C26 0.0211(6) 0.0250(6) 0.0151(6) -0.0037(5) -0.0017(5) -0.0065(5)
C27 0.0452(10) 0.0316(8) 0.0287(8) -0.0089(7) -0.0001(7) 0.0136(7)
C31 0.0173(6) 0.0153(5) 0.0126(5) -0.0036(4) -0.0019(4) -0.0027(4)
C32 0.0145(6) 0.0185(6) 0.0202(6) -0.0053(5) -0.0012(5) -0.0031(5)
C33 0.0181(6) 0.0173(6) 0.0223(6) -0.0049(5) -0.0025(5) -0.0058(5)
C34 0.0200(6) 0.0131(5) 0.0169(6) -0.0033(4) -0.0023(5) -0.0015(4)
C35 0.0149(6) 0.0179(6) 0.0180(6) -0.0027(5) -0.0030(4) -0.0018(5)
C36 0.0169(6) 0.0173(6) 0.0183(6) -0.0042(5) -0.0028(4) -0.0055(5)
C41 0.0130(5) 0.0169(6) 0.0161(5) -0.0042(4) -0.0014(4) -0.0034(4)
C42 0.0199(6) 0.0156(6) 0.0181(6) -0.0035(5) -0.0016(5) -0.0036(5)
C43 0.0196(6) 0.0173(6) 0.0189(6) -0.0009(5) -0.0029(5) -0.0016(5)
C44 0.0195(6) 0.0232(6) 0.0161(6) -0.0017(5) -0.0036(5) -0.0036(5)
C45 0.0184(6) 0.0210(6) 0.0174(6) -0.0061(5) -0.0024(5) -0.0036(5)
C46 0.0132(5) 0.0155(5) 0.0173(6) -0.0041(4) -0.0014(4) -0.0022(4)
C60 0.0266(8) 0.0323(8) 0.0289(8) -0.0034(6) -0.0075(6) 0.0010(6)
Cl61 0.0348(2) 0.02918(18) 0.02355(17) -0.00864(14) -0.00807(14) 0.00583(14)
Cl63 0.0752(13) 0.0963(16) 0.0291(7) -0.0251(9) -0.0236(9) 0.0367(10)
Cl62 0.0529(9) 0.0742(9) 0.0222(6) -0.0142(5) -0.0111(5) -0.0110(6)

loop_
_atom_type_symbol
_atom_type_description
_atom_type_scat_dispersion_real
_atom_type_scat_dispersion_imag
_atom_type_scat_source
C C 0.0033 0.0016 'International Tables Vol C Tables 4.2.6.8 and 6.1.1.4'
H H 0.0000 0.0000 'International Tables Vol C Tables 4.2.6.8 and 6.1.1.4'
N N 0.0061 0.0033 'International Tables Vol C Tables 4.2.6.8 and 6.1.1.4'
O O 0.0106 0.0060 'International Tables Vol C Tables 4.2.6.8 and 6.1.1.4'
S S 0.1246 0.1234 'International Tables Vol C Tables 4.2.6.8 and 6.1.1.4'
Cl Cl 0.1484 0.1585 'International Tables Vol C Tables 4.2.6.8 and 6.1.1.4'

loop_
_geom_angle_atom_site_label_1
_geom_angle_atom_site_label_2
_geom_angle_atom_site_label_3
_geom_angle
O6 S6 O7 118.53(7)
O6 S6 N6 108.48(6)
O7 S6 N6 106.19(6)
O6 S6 C7 110.06(6)
O7 S6 C7 109.26(7)
N6 S6 C7 103.14(6)
C13 O14 C15 109.25(11)
C24 O24 C27 117.27(13)
C5 N6 C46 110.16(10)
C5 N6 S6 120.71(8)
C46 N6 S6 128.12(9)
C1 N11 C12 120.74(11)
C1 N11 C16 122.01(12)
C12 N11 C16 112.58(11)
N11 C1 C2 119.60(12)
N11 C1 C21 116.19(11)
C2 C1 C21 124.19(11)
C1 C2 C3 131.35(12)
C1 C2 H2 115.2(10)
C3 C2 H2 113.4(10)
C4 C3 C2 120.82(11)
C4 C3 C31 117.16(11)
C2 C3 C31 121.99(11)
C3 C4 C5 123.10(11)
C3 C4 C41 130.30(11)
C5 C4 C41 106.47(10)
O5 C5 N6 121.33(11)
O5 C5 C4 131.85(11)
N6 C5 C4 106.82(10)
S6 C7 H7A 111.0(11)
S6 C7 H7B 108.9(12)
H7A C7 H7B 108.4(16)
S6 C7 H7C 105.1(11)
H7A C7 H7C 113.5(16)
H7B C7 H7C 109.9(16)
N11 C12 C13 111.19(12)
N11 C12 H12A 109.6(12)
C13 C12 H12A 109.9(12)
N11 C12 H12B 110.1(12)
C13 C12 H12B 108.4(12)
H12A C12 H12B 107.6(16)
O14 C13 C12 112.72(14)
O14 C13 H13A 109.8(11)
C12 C13 H13A 109.0(11)
O14 C13 H13B 108.1(11)
C12 C13 H13B 108.8(11)
H13A C13 H13B 108.3(15)
O14 C15 C16 110.86(12)
O14 C15 H15A 108.0(11)
C16 C15 H15A 110.3(11)
O14 C15 H15B 105.3(12)
C16 C15 H15B 110.2(12)
H15A C15 H15B 112.0(16)
N11 C16 C15 110.28(12)
N11 C16 H16A 109.7(10)
C15 C16 H16A 110.5(10)
N11 C16 H16B 107.8(11)
C15 C16 H16B 107.9(10)
H16A C16 H16B 110.5(14)
C26 C21 C22 118.75(12)
C26 C21 C1 121.13(12)
C22 C21 C1 120.03(12)
C23 C22 C21 120.51(13)
C23 C22 H22 119.0(11)
C21 C22 H22 120.4(11)
C22 C23 C24 119.95(13)
C22 C23 H23 121.6(11)
C24 C23 H23 118.4(11)
O24 C24 C25 124.34(13)
O24 C24 C23 115.61(13)
C25 C24 C23 120.04(13)
C24 C25 C26 119.52(13)
C24 C25 H25 122.0(11)
C26 C25 H25 118.5(11)
C21 C26 C25 121.09(13)
C21 C26 H26 120.7(10)
C25 C26 H26 118.2(10)
O24 C27 H27A 103.0(13)
O24 C27 H27B 113.4(12)
H27A C27 H27B 106.5(18)
O24 C27 H27C 111.8(13)
H27A C27 H27C 112.7(18)
H27B C27 H27C 109.2(18)
C32 C31 C36 119.58(11)
C32 C31 C3 120.19(11)
C36 C31 C3 120.23(11)
C33 C32 C31 120.73(12)
C33 C32 H32 120.6(10)
C31 C32 H32 118.7(10)
C34 C33 C32 118.56(11)
C34 C33 H33 118.8(10)
C32 C33 H33 122.6(10)
C33 C34 C35 121.95(11)
C33 C34 Cl34 118.93(10)
C35 C34 Cl34 119.11(10)
C34 C35 C36 118.92(11)
C34 C35 H35 120.1(10)
C36 C35 H35 121.0(10)
C35 C36 C31 120.24(11)
C35 C36 H36 119.7(10)
C31 C36 H36 120.1(10)
C42 C41 C46 117.58(11)
C42 C41 C4 133.74(11)
C46 C41 C4 108.66(10)
C43 C42 C41 119.69(12)
C43 C42 H42 120.0(10)
C41 C42 H42 120.3(10)
C44 C43 C42 121.12(12)
C44 C43 H43 120.3(10)
C42 C43 H43 118.6(10)
C43 C44 C45 120.78(12)
C43 C44 H44 119.5(11)
C45 C44 H44 119.7(11)
C46 C45 C44 117.50(12)
C46 C45 H45 121.6(11)
C44 C45 H45 120.9(11)
C45 C46 C41 123.27(12)
C45 C46 N6 129.02(11)
C41 C46 N6 107.72(10)
Cl62 C60 Cl61 113.67(12)
Cl62 C60 Cl63 20.08(9)
Cl61 C60 Cl63 109.38(11)
Cl62 C60 H60A 101.1(16)
Cl61 C60 H60A 107.3(16)
Cl63 C60 H60A 120.3(16)
Cl62 C60 H60B 114.1(14)
Cl61 C60 H60B 107.4(14)
Cl63 C60 H60B 98.7(14)
H60A C60 H60B 113(2)
Cl62 Cl63 C60 72.3(3)
Cl63 Cl62 C60 87.6(4)

loop_
_geom_bond_atom_site_label_1
_geom_bond_atom_site_label_2
_geom_bond_distance
Cl34 C34 1.7412(12)
S6 O6 1.4292(10)
S6 O7 1.4325(10)
S6 N6 1.6774(11)
S6 C7 1.7539(14)
O5 C5 1.2236(15)
O14 C13 1.4117(19)
O14 C15 1.425(2)
O24 C24 1.3686(16)
O24 C27 1.430(2)
N6 C5 1.4246(16)
N6 C46 1.4243(15)
N11 C1 1.3642(17)
N11 C12 1.4673(18)
N11 C16 1.4747(17)
C1 C2 1.3911(18)
C1 C21 1.4839(17)
C2 C3 1.4138(17)
C2 H2 0.931(17)
C3 C4 1.4011(17)
C3 C31 1.4924(16)
C4 C5 1.4619(16)
C4 C41 1.4672(17)
C7 H7A 0.936(19)
C7 H7B 0.97(2)
C7 H7C 0.978(19)
C12 C13 1.513(2)
C12 H12A 0.94(2)
C12 H12B 0.95(2)
C13 H13A 1.02(2)
C13 H13B 0.988(19)
C15 C16 1.512(2)
C15 H15A 1.00(2)
C15 H15B 0.95(2)
C16 H16A 0.990(17)
C16 H16B 0.983(19)
C21 C26 1.3868(18)
C21 C22 1.4032(18)
C22 C23 1.3815(19)
C22 H22 0.942(18)
C23 C24 1.397(2)
C23 H23 0.959(19)
C24 C25 1.387(2)
C25 C26 1.3920(19)
C25 H25 0.911(18)
C26 H26 0.950(17)
C27 H27A 0.94(2)
C27 H27B 0.99(2)
C27 H27C 0.96(2)
C31 C32 1.3917(17)
C31 C36 1.3935(17)
C32 C33 1.3886(18)
C32 H32 0.936(18)
C33 C34 1.3826(18)
C33 H33 0.947(17)
C34 C35 1.3855(17)
C35 C36 1.3890(17)
C35 H35 0.963(17)
C36 H36 0.955(18)
C41 C42 1.3990(17)
C41 C46 1.4147(17)
C42 C43 1.3933(18)
C42 H42 0.974(17)
C43 C44 1.3876(19)
C43 H43 0.970(17)
C44 C45 1.3962(18)
C44 H44 0.943(18)
C45 C46 1.3825(17)
C45 H45 0.961(18)
C60 Cl62 1.708(3)
C60 Cl61 1.7637(16)
C60 Cl63 1.792(3)
C60 H60A 0.92(3)
C60 H60B 0.94(2)
Cl63 Cl62 0.616(3)

loop_
_geom_torsion_atom_site_label_1
_geom_torsion_atom_site_label_2
_geom_torsion_atom_site_label_3
_geom_torsion_atom_site_label_4
_geom_torsion
O6 S6 N6 C5 58.10(11)
O7 S6 N6 C5 -173.47(10)
C7 S6 N6 C5 -58.60(11)
O6 S6 N6 C46 -109.20(11)
O7 S6 N6 C46 19.23(13)
C7 S6 N6 C46 134.09(11)
C12 N11 C1 C2 -3.0(2)
C16 N11 C1 C2 150.99(13)
C12 N11 C1 C21 175.56(13)
C16 N11 C1 C21 -30.48(18)
N11 C1 C2 C3 166.64(14)
C21 C1 C2 C3 -11.8(2)
C1 C2 C3 C4 -178.55(13)
C1 C2 C3 C31 -0.5(2)
C2 C3 C4 C5 -3.66(19)
C31 C3 C4 C5 178.18(11)
C2 C3 C4 C41 171.62(12)
C31 C3 C4 C41 -6.54(19)
C46 N6 C5 O5 175.92(11)
S6 N6 C5 O5 6.54(16)
C46 N6 C5 C4 -4.09(13)
S6 N6 C5 C4 -173.47(8)
C3 C4 C5 O5 0.2(2)
C41 C4 C5 O5 -176.07(13)
C3 C4 C5 N6 -179.81(11)
C41 C4 C5 N6 3.95(13)
C1 N11 C12 C13 -155.92(14)
C16 N11 C12 C13 47.85(18)
C15 O14 C13 C12 60.12(16)
N11 C12 C13 O14 -53.01(18)
C13 O14 C15 C16 -62.38(16)
C1 N11 C16 C15 153.63(13)
C12 N11 C16 C15 -50.48(16)
O14 C15 C16 N11 57.75(16)
N11 C1 C21 C26 124.48(14)
C2 C1 C21 C26 -57.05(18)
N11 C1 C21 C22 -59.07(17)
C2 C1 C21 C22 119.39(15)
C26 C21 C22 C23 3.30(19)
C1 C21 C22 C23 -173.23(12)
C21 C22 C23 C24 -0.9(2)
C27 O24 C24 C25 4.3(2)
C27 O24 C24 C23 -175.82(13)
C22 C23 C24 O24 177.71(12)
C22 C23 C24 C25 -2.4(2)
O24 C24 C25 C26 -176.87(13)
C23 C24 C25 C26 3.2(2)
C22 C21 C26 C25 -2.43(19)
C1 C21 C26 C25 174.06(12)
C24 C25 C26 C21 -0.8(2)
C4 C3 C31 C32 110.88(13)
C2 C3 C31 C32 -67.25(16)
C4 C3 C31 C36 -68.92(15)
C2 C3 C31 C36 112.94(14)
C36 C31 C32 C33 -1.02(19)
C3 C31 C32 C33 179.17(12)
C31 C32 C33 C34 -0.08(19)
C32 C33 C34 C35 1.1(2)
C32 C33 C34 Cl34 -177.79(10)
C33 C34 C35 C36 -0.88(19)
Cl34 C34 C35 C36 177.96(10)
C34 C35 C36 C31 -0.26(19)
C32 C31 C36 C35 1.20(19)
C3 C31 C36 C35 -179.00(11)
C3 C4 C41 C42 -0.2(2)
C5 C4 C41 C42 175.72(13)
C3 C4 C41 C46 -178.34(12)
C5 C4 C41 C46 -2.47(13)
C46 C41 C42 C43 -2.77(18)
C4 C41 C42 C43 179.17(13)
C41 C42 C43 C44 1.5(2)
C42 C43 C44 C45 0.7(2)
C43 C44 C45 C46 -1.48(19)
C44 C45 C46 C41 0.10(19)
C44 C45 C46 N6 -179.24(12)
C42 C41 C46 C45 2.02(18)
C4 C41 C46 C45 -179.46(11)
C42 C41 C46 N6 -178.51(11)
C4 C41 C46 N6 0.01(13)
C5 N6 C46 C45 -178.00(12)
S6 N6 C46 C45 -9.62(19)
C5 N6 C46 C41 2.58(13)
S6 N6 C46 C41 170.96(9)
Cl61 C60 Cl63 Cl62 -106.1(4)
Cl61 C60 Cl62 Cl63 81.7(4)
